data_7710425
loop_
_publ_author_name
'Greijer, Bj\"orn H'
'Nestor, Gustav'
'Eriksson, Jan E.'
'Seisenbaeva, Gulaim A.'
'Kessler, Vadim G.'

_publ_section_title
;
 Factors influencing stoichiometry and stability of polyoxometalate -
 peptide complexes.
;
_journal_issue 24
_journal_name_full 'Dalton transactions (Cambridge, England : 2003)'
_journal_page_first 9511
_journal_page_last 9521
_journal_paper_doi 10.1039/d2dt00717g
_journal_volume 51
_journal_year 2022
_chemical_formula_sum 'C8 H34 Mo12 N4 Na O54 P'
_chemical_formula_weight 2255.63
_chemical_properties_physical Heat-sensitive,Light-sensitive
_space_group_IT_number 14
_space_group_name_Hall '-P 2ybc'
_space_group_name_H-M_alt 'P 1 21/c 1'
_symmetry_cell_setting monoclinic
_symmetry_space_group_name_H-M 'P 1 21/c 1'
_atom_sites_solution_hydrogens geom
_atom_sites_solution_primary direct
_atom_sites_solution_secondary difmap
_audit_creation_method SHELXL-97
_audit_update_record
;
2022-03-06 deposited with the CCDC.	2022-06-07 downloaded from the CCDC.
;
_cell_angle_alpha 90.00
_cell_angle_beta 111.185(2)
_cell_angle_gamma 90.00
_cell_formula_units_Z 4
_cell_length_a 21.135(3)
_cell_length_b 12.9339(16)
_cell_length_c 19.455(2)
_cell_measurement_reflns_used 9910
_cell_measurement_temperature 296(2)
_cell_measurement_theta_max 29.15
_cell_measurement_theta_min 2.38
_cell_volume 4958.8(11)
_computing_cell_refinement 'Bruker SAINT'
_computing_data_collection 'Bruker APEX2'
_computing_data_reduction 'Bruker SAINT'
_computing_molecular_graphics 'Bruker SHELXTL'
_computing_publication_material 'Bruker SHELXTL'
_computing_structure_refinement 'SHELXL-97 (Sheldrick, 2008)'
_computing_structure_solution 'SHELXS-97 (Sheldrick, 2008)'
_diffrn_ambient_temperature 296(2)
_diffrn_measured_fraction_theta_full 0.994
_diffrn_measured_fraction_theta_max 0.994
_diffrn_measurement_device_type 'Bruker SMART Apex-II CCD'
_diffrn_measurement_method 'Omega scan'
_diffrn_radiation_monochromator graphite
_diffrn_radiation_source 'fine-focus sealed tube'
_diffrn_radiation_type MoK\a
_diffrn_radiation_wavelength 0.71073
_diffrn_reflns_av_R_equivalents 0.0388
_diffrn_reflns_av_sigmaI/netI 0.0304
_diffrn_reflns_limit_h_max 25
_diffrn_reflns_limit_h_min -25
_diffrn_reflns_limit_k_max 15
_diffrn_reflns_limit_k_min -15
_diffrn_reflns_limit_l_max 23
_diffrn_reflns_limit_l_min -23
_diffrn_reflns_number 44715
_diffrn_reflns_theta_full 25.02
_diffrn_reflns_theta_max 25.02
_diffrn_reflns_theta_min 2.25
_exptl_absorpt_coefficient_mu 3.103
_exptl_absorpt_correction_T_max 0.6705
_exptl_absorpt_correction_T_min 0.5484
_exptl_absorpt_correction_type empirical
_exptl_absorpt_process_details 'Bruker SADABS'
_exptl_crystal_colour colorless
_exptl_crystal_density_diffrn 3.021
_exptl_crystal_density_meas ?
_exptl_crystal_density_method 'not measured'
_exptl_crystal_description block
_exptl_crystal_F_000 4288
_exptl_crystal_recrystallization_method 'Re-crystallisation from solvent: water'
_exptl_crystal_size_max 0.22
_exptl_crystal_size_mid 0.20
_exptl_crystal_size_min 0.14
_refine_diff_density_max 0.754
_refine_diff_density_min -0.931
_refine_diff_density_rms 0.173
_refine_ls_extinction_method none
_refine_ls_goodness_of_fit_ref 1.108
_refine_ls_hydrogen_treatment mixed
_refine_ls_matrix_type full
_refine_ls_number_parameters 721
_refine_ls_number_reflns 8719
_refine_ls_number_restraints 0
_refine_ls_restrained_S_all 1.108
_refine_ls_R_factor_all 0.0355
_refine_ls_R_factor_gt 0.0304
_refine_ls_shift/su_max 0.001
_refine_ls_shift/su_mean 0.000
_refine_ls_structure_factor_coef Fsqd
_refine_ls_weighting_details 'calc w=1/[\s^2^(Fo^2^)+(0.0688P)^2^+4.0815P] where P=(Fo^2^+2Fc^2^)/3'
_refine_ls_weighting_scheme calc
_refine_ls_wR_factor_gt 0.1062
_refine_ls_wR_factor_ref 0.1092
_reflns_number_gt 7531
_reflns_number_total 8719
_reflns_threshold_expression >2sigma(I)
_cod_data_source_file d2dt00717g2.cif
_cod_data_source_block gly2fepmo
_cod_depositor_comments
;
The following automatic conversions were performed:

data item '_exptl_absorpt_correction_type' value 'Empirical' was
changed to 'empirical' in accordance with the
/home/data/users/saulius/crontab/automatic-downloads/rss-feeds/RSC/lib/dictionaries/cif_core.dic
dictionary named 'cif_core.dic' version 2.4.2 last updated on
2011-04-26.

data item '_symmetry_cell_setting' value 'Monoclinic' was changed to
'monoclinic' in accordance with the
/home/data/users/saulius/crontab/automatic-downloads/rss-feeds/RSC/lib/dictionaries/cif_core.dic
dictionary named 'cif_core.dic' version 2.4.2 last updated on
2011-04-26.

data item '_exptl_crystal_density_meas' value 'not measured' was
changed to '?' -- the value is perceived as not measured.

Automatic conversion script
Id: cif_fix_values 7556 2019-12-06 15:28:31Z antanas 

 Adding full bibliography for 7710422--7710427.cif.
;
_cod_original_cell_volume 4958.7(11)
_cod_original_sg_symbol_H-M P2(1)/C
_cod_database_code 7710425

loop_
_symmetry_equiv_pos_as_xyz
'x, y, z'
'-x, y+1/2, -z+1/2'
'-x, -y, -z'
'x, -y-1/2, z-1/2'

loop_
_atom_site_label
_atom_site_type_symbol
_atom_site_fract_x
_atom_site_fract_y
_atom_site_fract_z
_atom_site_U_iso_or_equiv
_atom_site_adp_type
_atom_site_occupancy
_atom_site_symmetry_multiplicity
_atom_site_calc_flag
_atom_site_refinement_flags
_atom_site_disorder_assembly
_atom_site_disorder_group
Mo1 Mo 0.22936(2) 0.60798(3) 0.27920(2) 0.02211(12) Uani 1 1 d . . .
Mo2 Mo 0.31904(2) 0.81222(3) 0.41195(2) 0.02758(12) Uani 1 1 d . . .
Mo3 Mo 0.31094(2) 0.41293(3) 0.39576(2) 0.02303(11) Uani 1 1 d . . .
Mo4 Mo 0.32415(2) 0.80016(3) 0.58877(2) 0.02654(12) Uani 1 1 d . . .
Mo5 Mo 0.13824(2) 0.42073(3) 0.32781(2) 0.02541(12) Uani 1 1 d . . .
Mo6 Mo 0.31638(2) 0.41644(3) 0.58894(2) 0.02450(12) Uani 1 1 d . . .
Mo7 Mo 0.40654(2) 0.61693(3) 0.52465(2) 0.02505(12) Uani 1 1 d . . .
Mo8 Mo 0.13174(2) 0.80488(3) 0.33626(2) 0.02510(12) Uani 1 1 d . . .
Mo9 Mo 0.13677(2) 0.80450(3) 0.51344(2) 0.02315(12) Uani 1 1 d . . .
Mo10 Mo 0.14306(2) 0.41257(3) 0.51867(2) 0.02955(12) Uani 1 1 d . . .
Mo11 Mo 0.04621(2) 0.61895(3) 0.39269(2) 0.02647(12) Uani 1 1 d . . .
Mo12 Mo 0.22627(3) 0.59825(3) 0.64190(2) 0.02730(12) Uani 1 1 d . . .
P1 P 0.22797(5) 0.61046(8) 0.46004(5) 0.0139(3) Uani 1 1 d . . .
Na1 Na 0.37748(11) 0.24051(17) 0.76077(11) 0.0419(5) Uani 1 1 d . . .
O1 O 0.31177(18) 0.3800(2) 0.48981(17) 0.0251(7) Uani 1 1 d . . .
O2 O 0.16025(16) 0.7003(2) 0.28560(16) 0.0247(7) Uani 1 1 d . . .
O3 O 0.29370(17) 0.6950(2) 0.63591(16) 0.0262(7) Uani 1 1 d . . .
O4 O 0.14773(17) 0.3806(2) 0.42588(17) 0.0252(7) Uani 1 1 d . . .
O5 O 0.05241(16) 0.7241(2) 0.32498(16) 0.0262(7) Uani 1 1 d . . .
O6 O 0.11834(18) 0.8684(2) 0.41956(17) 0.0268(7) Uani 1 1 d . . .
O7 O 0.33376(18) 0.8721(2) 0.50541(17) 0.0263(7) Uani 1 1 d . . .
O8 O 0.22791(15) 0.5433(2) 0.39493(15) 0.0186(6) Uani 1 1 d . . .
O9 O 0.05340(17) 0.7229(3) 0.46221(17) 0.0282(7) Uani 1 1 d . . .
O10 O 0.22864(16) 0.8373(2) 0.54461(16) 0.0235(7) Uani 1 1 d . . .
O11 O 0.29694(17) 0.4929(2) 0.66168(16) 0.0271(7) Uani 1 1 d . . .
O12 O 0.16031(16) 0.4994(2) 0.25702(16) 0.0242(7) Uani 1 1 d . . .
O13 O 0.40013(16) 0.7305(2) 0.45957(17) 0.0266(7) Uani 1 1 d . . .
O14 O 0.36395(18) 0.3261(2) 0.38148(17) 0.0295(8) Uani 1 1 d . . .
O15 O 0.22650(16) 0.3527(2) 0.34843(16) 0.0240(7) Uani 1 1 d . . .
O16 O 0.0999(2) 0.8962(2) 0.27130(19) 0.0356(9) Uani 1 1 d . . .
O17 O 0.29178(16) 0.6789(2) 0.48546(15) 0.0199(6) Uani 1 1 d . . .
O18 O 0.08650(18) 0.3313(3) 0.27480(18) 0.0339(8) Uani 1 1 d . . .
O19 O 0.2288(2) 0.6307(3) 0.19430(18) 0.0338(8) Uani 1 1 d . . .
O20 O 0.16246(17) 0.6931(2) 0.58395(16) 0.0261(7) Uani 1 1 d . . .
O21 O 0.07922(17) 0.5236(2) 0.33473(16) 0.0268(7) Uani 1 1 d . . .
O22 O 0.29227(16) 0.7045(2) 0.33776(16) 0.0251(7) Uani 1 1 d . . .
O23 O 0.40287(16) 0.7236(2) 0.59605(16) 0.0255(7) Uani 1 1 d . . .
O24 O 0.16428(15) 0.6783(2) 0.43617(15) 0.0186(6) Uani 1 1 d . . .
O25 O 0.22868(15) 0.5400(2) 0.52383(15) 0.0198(6) Uani 1 1 d . . .
O26 O 0.23063(17) 0.3483(2) 0.56591(17) 0.0266(7) Uani 1 1 d . . .
O27 O 0.36978(18) 0.3273(3) 0.64118(18) 0.0317(8) Uani 1 1 d . . .
O28 O -0.03725(19) 0.5932(3) 0.3586(2) 0.0381(9) Uani 1 1 d . . .
O29 O 0.37404(17) 0.5239(2) 0.44697(16) 0.0265(7) Uani 1 1 d . . .
O30 O 0.22509(16) 0.8420(2) 0.37945(16) 0.0235(7) Uani 1 1 d . . .
O31 O 0.49031(19) 0.5948(3) 0.5572(2) 0.0363(9) Uani 1 1 d . . .
O32 O 0.08136(17) 0.5179(2) 0.46913(17) 0.0288(7) Uani 1 1 d . . .
O33 O 0.2266(2) 0.6172(3) 0.72737(19) 0.0384(9) Uani 1 1 d . . .
O34 O 0.1047(2) 0.8915(2) 0.55564(19) 0.0333(8) Uani 1 1 d . . .
O35 O 0.37521(17) 0.5225(2) 0.58096(16) 0.0276(7) Uani 1 1 d . . .
O36 O 0.29517(16) 0.4994(2) 0.30900(16) 0.0245(7) Uani 1 1 d . . .
O3B O -0.0643(2) 0.5973(3) 0.0352(2) 0.0391(9) Uani 1 1 d . . .
O37 O 0.16236(17) 0.4889(2) 0.60952(17) 0.0284(7) Uani 1 1 d . . .
O38 O 0.3563(2) 0.8876(3) 0.6564(2) 0.0403(9) Uani 1 1 d . . .
N1B N -0.1525(2) 0.6103(3) 0.0744(2) 0.0333(10) Uani 1 1 d . . .
H1BA H -0.1655 0.6171 0.1113 0.040 Uiso 1 1 calc R . .
O39 O 0.3500(2) 0.9047(3) 0.3728(2) 0.0373(9) Uani 1 1 d . . .
O40 O 0.09240(19) 0.3200(3) 0.52984(19) 0.0377(9) Uani 1 1 d . . .
O2B O -0.3230(2) 0.6151(3) -0.0616(2) 0.0481(10) Uani 1 1 d . . .
H2BA H -0.3086 0.6197 -0.0953 0.072 Uiso 1 1 calc R . .
N2B N 0.0309(2) 0.6079(3) 0.1661(2) 0.0382(11) Uani 1 1 d . . .
H2B1 H 0.0598 0.6082 0.2126 0.057 Uiso 1 1 calc R . .
H2B2 H 0.0367 0.6649 0.1434 0.057 Uiso 1 1 calc R . .
H2B3 H 0.0386 0.5526 0.1430 0.057 Uiso 1 1 calc R . .
C4B C -0.0388(3) 0.6045(4) 0.1648(3) 0.0329(12) Uani 1 1 d . . .
H4B1 H -0.0476 0.6644 0.1900 0.039 Uiso 1 1 calc R . .
H4B2 H -0.0455 0.5428 0.1897 0.039 Uiso 1 1 calc R . .
C2B C -0.2016(3) 0.6055(4) 0.0000(3) 0.0358(13) Uani 1 1 d . . .
H2B4 H -0.1964 0.5411 -0.0230 0.043 Uiso 1 1 calc R . .
H2B5 H -0.1943 0.6622 -0.0288 0.043 Uiso 1 1 calc R . .
C1B C -0.2716(3) 0.6120(4) 0.0019(3) 0.0398(13) Uani 1 1 d . . .
C3B C -0.0865(3) 0.6039(3) 0.0850(3) 0.0284(11) Uani 1 1 d . . .
O1A O 0.4727(2) 0.3257(3) 0.8419(2) 0.0452(10) Uani 1 1 d . . .
O2A O 0.2896(2) 0.1282(3) 0.6822(2) 0.0524(11) Uani 1 1 d . . .
O3A O -0.0479(2) 0.5896(3) -0.1024(2) 0.0459(10) Uani 1 1 d . . .
O3C O 0.5126(2) 0.5293(3) 0.91812(19) 0.0420(9) Uani 1 1 d . . .
O1C O 0.5507(3) 0.6180(3) 0.7517(3) 0.0660(14) Uani 1 1 d . . .
O2C O 0.4844(2) 0.4819(3) 0.7321(2) 0.0527(11) Uani 1 1 d . . .
C1C C 0.5026(3) 0.5766(4) 0.7555(3) 0.0400(13) Uani 1 1 d . . .
O1B O -0.2828(2) 0.6136(4) 0.0587(3) 0.0615(13) Uani 1 1 d . . .
O4A O 0.3145(2) 0.3692(3) 0.7920(2) 0.0465(10) Uani 1 1 d . . .
O5A O 0.1669(2) 0.2067(4) 0.6696(2) 0.0614(12) Uani 1 1 d . . .
O6A O -0.1722(2) 0.6177(3) 0.2234(2) 0.0565(12) Uani 1 1 d . . .
O7A O 0.0275(2) 0.8135(3) 0.1155(2) 0.0593(12) Uani 1 1 d . . .
N1C N 0.4892(3) 0.6780(3) 0.8552(2) 0.0444(12) Uani 1 1 d . . .
H1CA H 0.4932 0.7442 0.8569 0.053 Uiso 1 1 calc R . .
O8A O 0.5576(3) 0.4032(3) 0.6602(3) 0.0753(17) Uani 1 1 d . . .
N2C N 0.5845(3) 0.6135(3) 1.0471(2) 0.0416(12) Uani 1 1 d . . .
H2C1 H 0.6062 0.6495 1.0878 0.062 Uiso 1 1 calc R . .
H2C2 H 0.6138 0.5730 1.0366 0.062 Uiso 1 1 calc R . .
H2C3 H 0.5526 0.5747 1.0542 0.062 Uiso 1 1 calc R . .
C2C C 0.4532(3) 0.6273(5) 0.7858(3) 0.0507(16) Uani 1 1 d . . .
H2C4 H 0.4258 0.6776 0.7506 0.061 Uiso 1 1 calc R . .
H2C5 H 0.4230 0.5753 0.7928 0.061 Uiso 1 1 calc R . .
C3C C 0.5159(3) 0.6233(4) 0.9161(3) 0.0327(12) Uani 1 1 d . . .
C4C C 0.5527(3) 0.6849(4) 0.9855(3) 0.0398(13) Uani 1 1 d . . .
H4C1 H 0.5872 0.7281 0.9780 0.048 Uiso 1 1 calc R . .
H4C2 H 0.5208 0.7295 0.9968 0.048 Uiso 1 1 calc R . .

loop_
_atom_site_aniso_label
_atom_site_aniso_U_11
_atom_site_aniso_U_22
_atom_site_aniso_U_33
_atom_site_aniso_U_23
_atom_site_aniso_U_13
_atom_site_aniso_U_12
Mo1 0.0320(3) 0.0214(2) 0.0152(2) 0.00204(14) 0.01114(18) 0.00276(16)
Mo2 0.0302(3) 0.0263(2) 0.0239(2) 0.00551(16) 0.00709(18) -0.00916(17)
Mo3 0.0265(2) 0.0223(2) 0.0185(2) -0.00255(15) 0.00597(17) 0.00758(16)
Mo4 0.0248(2) 0.0295(2) 0.0238(2) -0.01205(16) 0.00700(18) -0.00491(17)
Mo5 0.0269(3) 0.0238(2) 0.0259(2) -0.00990(16) 0.00994(18) -0.00725(17)
Mo6 0.0292(3) 0.0237(2) 0.0198(2) 0.00668(15) 0.00801(18) 0.00634(17)
Mo7 0.0177(2) 0.0235(2) 0.0312(2) -0.00253(16) 0.00545(18) -0.00005(16)
Mo8 0.0304(3) 0.0252(2) 0.0210(2) 0.00726(15) 0.01082(18) 0.00987(17)
Mo9 0.0245(2) 0.0244(2) 0.0200(2) -0.00441(15) 0.00727(17) 0.00565(16)
Mo10 0.0308(3) 0.0317(2) 0.0244(2) 0.00574(16) 0.00789(19) -0.01155(19)
Mo11 0.0182(2) 0.0272(2) 0.0315(2) -0.00507(16) 0.00604(19) -0.00098(16)
Mo12 0.0440(3) 0.0247(2) 0.0159(2) 0.00044(15) 0.01410(19) 0.00438(18)
P1 0.0153(6) 0.0145(6) 0.0114(6) -0.0003(4) 0.0043(5) -0.0007(4)
Na1 0.0393(13) 0.0500(12) 0.0342(11) 0.0011(9) 0.0105(9) 0.0073(10)
O1 0.0290(19) 0.0244(16) 0.0209(16) -0.0015(12) 0.0080(14) -0.0008(13)
O2 0.0277(18) 0.0229(15) 0.0209(16) -0.0006(12) 0.0057(14) 0.0025(14)
O3 0.0303(19) 0.0262(16) 0.0195(15) 0.0005(12) 0.0058(14) 0.0004(14)
O4 0.0275(19) 0.0242(16) 0.0250(17) 0.0001(12) 0.0106(15) -0.0023(13)
O5 0.0194(17) 0.0320(17) 0.0256(16) 0.0013(13) 0.0062(14) 0.0039(14)
O6 0.033(2) 0.0234(16) 0.0225(16) -0.0008(13) 0.0082(15) 0.0079(14)
O7 0.0297(19) 0.0227(16) 0.0265(17) -0.0019(13) 0.0103(15) -0.0039(14)
O8 0.0220(17) 0.0181(14) 0.0150(14) -0.0004(11) 0.0059(12) -0.0001(12)
O9 0.0231(18) 0.0337(18) 0.0282(17) -0.0032(14) 0.0098(14) 0.0032(15)
O10 0.0245(18) 0.0242(16) 0.0223(16) -0.0008(13) 0.0090(14) 0.0001(13)
O11 0.035(2) 0.0253(16) 0.0167(15) 0.0022(12) 0.0048(14) 0.0030(14)
O12 0.0288(18) 0.0229(15) 0.0173(15) -0.0022(12) 0.0041(13) -0.0030(14)
O13 0.0243(18) 0.0293(17) 0.0264(16) -0.0014(13) 0.0093(14) -0.0046(14)
O14 0.032(2) 0.0289(17) 0.0271(17) -0.0040(14) 0.0095(15) 0.0088(15)
O15 0.0274(18) 0.0188(15) 0.0243(16) -0.0017(12) 0.0077(14) 0.0012(13)
O16 0.046(2) 0.0312(19) 0.0285(19) 0.0097(14) 0.0121(17) 0.0136(16)
O17 0.0233(17) 0.0186(15) 0.0162(14) -0.0009(11) 0.0053(13) -0.0032(13)
O18 0.032(2) 0.0363(19) 0.0347(19) -0.0125(15) 0.0141(16) -0.0130(16)
O19 0.046(2) 0.0368(19) 0.0215(17) 0.0031(14) 0.0153(16) 0.0010(17)
O20 0.0306(19) 0.0253(16) 0.0237(16) 0.0009(13) 0.0114(14) -0.0004(14)
O21 0.0288(19) 0.0285(17) 0.0216(16) -0.0034(13) 0.0075(14) 0.0025(14)
O22 0.0282(18) 0.0250(16) 0.0214(16) -0.0016(13) 0.0080(14) -0.0015(14)
O23 0.0195(17) 0.0309(17) 0.0246(16) -0.0025(13) 0.0063(13) -0.0031(14)
O24 0.0201(17) 0.0198(14) 0.0163(14) -0.0009(11) 0.0070(12) 0.0021(12)
O25 0.0238(17) 0.0189(14) 0.0155(14) 0.0016(12) 0.0058(12) -0.0002(13)
O26 0.033(2) 0.0216(16) 0.0244(16) 0.0024(13) 0.0094(14) -0.0014(14)
O27 0.035(2) 0.0308(18) 0.0277(17) 0.0072(14) 0.0089(15) 0.0063(15)
O28 0.030(2) 0.041(2) 0.040(2) -0.0064(16) 0.0091(17) -0.0038(16)
O29 0.0282(19) 0.0271(16) 0.0245(16) -0.0048(13) 0.0100(14) -0.0006(14)
O30 0.0233(18) 0.0236(16) 0.0235(16) -0.0006(13) 0.0083(13) 0.0009(13)
O31 0.025(2) 0.0360(19) 0.043(2) -0.0026(16) 0.0058(17) 0.0011(15)
O32 0.033(2) 0.0283(17) 0.0257(16) 0.0011(13) 0.0118(15) -0.0003(15)
O33 0.058(3) 0.039(2) 0.0225(18) -0.0017(14) 0.0198(18) 0.0028(18)
O34 0.040(2) 0.0298(18) 0.0321(19) -0.0054(14) 0.0147(17) 0.0087(15)
O35 0.035(2) 0.0246(16) 0.0193(15) 0.0015(12) 0.0047(14) -0.0016(14)
O36 0.0280(18) 0.0258(16) 0.0219(15) 0.0005(13) 0.0116(14) 0.0054(14)
O3B 0.037(2) 0.052(2) 0.0257(19) -0.0029(16) 0.0087(17) 0.0010(17)
O37 0.033(2) 0.0310(17) 0.0257(16) -0.0033(14) 0.0167(15) -0.0044(15)
O38 0.047(3) 0.040(2) 0.031(2) -0.0167(15) 0.0101(18) -0.0106(17)
N1B 0.023(2) 0.043(3) 0.031(2) -0.0023(18) 0.0058(19) 0.0026(18)
O39 0.044(2) 0.0316(18) 0.036(2) 0.0053(15) 0.0139(18) -0.0120(17)
O40 0.043(2) 0.0374(19) 0.0315(19) 0.0052(15) 0.0120(17) -0.0146(17)
O2B 0.027(2) 0.067(3) 0.043(2) 0.0109(19) 0.0041(18) 0.0031(19)
N2B 0.025(3) 0.055(3) 0.031(2) 0.0022(19) 0.006(2) 0.001(2)
C4B 0.034(3) 0.033(3) 0.028(3) 0.000(2) 0.007(2) 0.001(2)
C2B 0.027(3) 0.036(3) 0.038(3) 0.001(2) 0.004(2) 0.002(2)
C1B 0.037(3) 0.035(3) 0.040(3) 0.004(2) 0.006(3) 0.000(2)
C3B 0.028(3) 0.023(2) 0.030(3) -0.0010(18) 0.006(2) -0.0010(19)
O1A 0.036(2) 0.041(2) 0.055(2) 0.0064(18) 0.0117(19) 0.0016(17)
O2A 0.052(3) 0.055(2) 0.040(2) 0.0149(19) 0.005(2) -0.012(2)
O3A 0.046(3) 0.052(2) 0.037(2) -0.0030(17) 0.0130(19) -0.0116(19)
O3C 0.050(2) 0.032(2) 0.036(2) -0.0056(16) 0.0055(17) -0.0078(18)
O1C 0.077(4) 0.060(3) 0.075(3) -0.014(2) 0.044(3) -0.028(3)
O2C 0.061(3) 0.045(2) 0.052(2) -0.0108(19) 0.021(2) -0.018(2)
C1C 0.051(4) 0.044(3) 0.022(3) 0.004(2) 0.009(2) -0.006(3)
O1B 0.031(3) 0.105(4) 0.045(3) 0.009(2) 0.010(2) 0.004(2)
O4A 0.052(3) 0.046(2) 0.041(2) 0.0124(18) 0.016(2) 0.0144(19)
O5A 0.068(3) 0.072(3) 0.043(2) 0.017(2) 0.018(2) -0.005(2)
O6A 0.048(3) 0.076(3) 0.046(3) 0.004(2) 0.018(2) 0.001(2)
O7A 0.064(3) 0.060(3) 0.049(3) 0.006(2) 0.014(2) 0.001(2)
N1C 0.062(3) 0.031(2) 0.034(2) 0.0011(19) 0.010(2) 0.001(2)
O8A 0.098(4) 0.049(3) 0.105(4) -0.023(3) 0.069(4) -0.020(3)
N2C 0.037(3) 0.050(3) 0.035(3) -0.009(2) 0.009(2) -0.007(2)
C2C 0.054(4) 0.059(4) 0.033(3) 0.005(3) 0.008(3) 0.008(3)
C3C 0.030(3) 0.033(3) 0.035(3) -0.007(2) 0.013(2) -0.001(2)
C4C 0.039(3) 0.038(3) 0.038(3) -0.012(2) 0.009(3) 0.002(2)

loop_
_atom_type_symbol
_atom_type_description
_atom_type_scat_dispersion_real
_atom_type_scat_dispersion_imag
_atom_type_scat_source
C C 0.0033 0.0016 'International Tables Vol C Tables 4.2.6.8 and 6.1.1.4'
H H 0.0000 0.0000 'International Tables Vol C Tables 4.2.6.8 and 6.1.1.4'
N N 0.0061 0.0033 'International Tables Vol C Tables 4.2.6.8 and 6.1.1.4'
O O 0.0106 0.0060 'International Tables Vol C Tables 4.2.6.8 and 6.1.1.4'
P P 0.1023 0.0942 'International Tables Vol C Tables 4.2.6.8 and 6.1.1.4'
Mo Mo -1.6832 0.6857 'International Tables Vol C Tables 4.2.6.8 and 6.1.1.4'
Na Na 0.0362 0.0249 'International Tables Vol C Tables 4.2.6.8 and 6.1.1.4'

loop_
_geom_angle_atom_site_label_1
_geom_angle_atom_site_label_2
_geom_angle_atom_site_label_3
_geom_angle
_geom_angle_site_symmetry_1
_geom_angle_site_symmetry_3
_geom_angle_publ_flag
O19 Mo1 O22 103.49(16) . . ?
O19 Mo1 O36 99.99(15) . . ?
O22 Mo1 O36 91.51(14) . . ?
O19 Mo1 O2 102.69(15) . . ?
O22 Mo1 O2 86.31(13) . . ?
O36 Mo1 O2 157.10(12) . . ?
O19 Mo1 O12 99.74(15) . . ?
O22 Mo1 O12 156.66(13) . . ?
O36 Mo1 O12 86.72(13) . . ?
O2 Mo1 O12 86.37(13) . . ?
O19 Mo1 O8 169.75(14) . . ?
O22 Mo1 O8 84.81(11) . . ?
O36 Mo1 O8 73.47(11) . . ?
O2 Mo1 O8 83.63(11) . . ?
O12 Mo1 O8 72.36(11) . . ?
O39 Mo2 O7 100.90(16) . . ?
O39 Mo2 O30 103.78(17) . . ?
O7 Mo2 O30 91.49(14) . . ?
O39 Mo2 O13 100.57(17) . . ?
O7 Mo2 O13 87.37(14) . . ?
O30 Mo2 O13 155.39(13) . . ?
O39 Mo2 O22 103.38(16) . . ?
O7 Mo2 O22 155.63(13) . . ?
O30 Mo2 O22 84.77(13) . . ?
O13 Mo2 O22 86.21(13) . . ?
O39 Mo2 O17 170.65(15) . . ?
O7 Mo2 O17 73.63(11) . . ?
O30 Mo2 O17 84.15(12) . . ?
O13 Mo2 O17 71.94(12) . . ?
O22 Mo2 O17 82.03(11) . . ?
O14 Mo3 O15 102.49(15) . . ?
O14 Mo3 O1 103.79(15) . . ?
O15 Mo3 O1 93.27(14) . . ?
O14 Mo3 O36 98.99(14) . . ?
O15 Mo3 O36 88.77(13) . . ?
O1 Mo3 O36 156.09(13) . . ?
O14 Mo3 O29 101.60(15) . . ?
O15 Mo3 O29 155.62(13) . . ?
O1 Mo3 O29 84.58(13) . . ?
O36 Mo3 O29 83.83(13) . . ?
O14 Mo3 O8 170.68(13) . . ?
O15 Mo3 O8 74.07(11) . . ?
O1 Mo3 O8 85.17(12) . . ?
O36 Mo3 O8 72.49(11) . . ?
O29 Mo3 O8 81.55(12) . . ?
O38 Mo4 O23 101.37(17) . . ?
O38 Mo4 O3 102.60(16) . . ?
O23 Mo4 O3 91.80(14) . . ?
O38 Mo4 O10 103.93(17) . . ?
O23 Mo4 O10 154.60(13) . . ?
O3 Mo4 O10 84.87(14) . . ?
O38 Mo4 O7 101.31(16) . . ?
O23 Mo4 O7 87.64(14) . . ?
O3 Mo4 O7 155.71(13) . . ?
O10 Mo4 O7 85.30(13) . . ?
O38 Mo4 O17 171.57(16) . . ?
O23 Mo4 O17 72.77(12) . . ?
O3 Mo4 O17 83.87(12) . . ?
O10 Mo4 O17 81.83(12) . . ?
O7 Mo4 O17 72.76(11) . . ?
O18 Mo5 O21 103.51(16) . . ?
O18 Mo5 O12 101.60(15) . . ?
O21 Mo5 O12 90.92(14) . . ?
O18 Mo5 O4 103.70(15) . . ?
O21 Mo5 O4 87.33(13) . . ?
O12 Mo5 O4 154.34(13) . . ?
O18 Mo5 O15 100.21(15) . . ?
O21 Mo5 O15 156.24(13) . . ?
O12 Mo5 O15 85.67(13) . . ?
O4 Mo5 O15 85.72(13) . . ?
O18 Mo5 O8 169.97(14) . . ?
O21 Mo5 O8 84.76(12) . . ?
O12 Mo5 O8 72.26(11) . . ?
O4 Mo5 O8 82.09(12) . . ?
O15 Mo5 O8 71.79(11) . . ?
O27 Mo6 O11 100.78(15) . . ?
O27 Mo6 O35 103.28(16) . . ?
O11 Mo6 O35 90.54(14) . . ?
O27 Mo6 O26 101.42(16) . . ?
O11 Mo6 O26 88.43(14) . . ?
O35 Mo6 O26 155.02(13) . . ?
O27 Mo6 O1 102.43(15) . . ?
O11 Mo6 O1 156.79(13) . . ?
O35 Mo6 O1 83.90(13) . . ?
O26 Mo6 O1 87.29(13) . . ?
O27 Mo6 O25 171.56(14) . . ?
O11 Mo6 O25 73.43(11) . . ?
O35 Mo6 O25 83.15(12) . . ?
O26 Mo6 O25 72.65(12) . . ?
O1 Mo6 O25 83.52(12) . . ?
O31 Mo7 O29 103.07(16) . . ?
O31 Mo7 O35 102.22(16) . . ?
O29 Mo7 O35 87.10(13) . . ?
O31 Mo7 O13 101.19(16) . . ?
O29 Mo7 O13 92.42(13) . . ?
O35 Mo7 O13 156.07(14) . . ?
O31 Mo7 O23 99.09(15) . . ?
O29 Mo7 O23 157.74(14) . . ?
O35 Mo7 O23 86.20(13) . . ?
O13 Mo7 O23 85.28(13) . . ?
O31 Mo7 O17 170.02(14) . . ?
O29 Mo7 O17 85.64(12) . . ?
O35 Mo7 O17 82.87(12) . . ?
O13 Mo7 O17 73.24(12) . . ?
O23 Mo7 O17 72.48(11) . . ?
O16 Mo8 O2 103.08(15) . . ?
O16 Mo8 O30 102.94(17) . . ?
O2 Mo8 O30 86.33(13) . . ?
O16 Mo8 O5 101.56(17) . . ?
O2 Mo8 O5 88.90(14) . . ?
O30 Mo8 O5 155.49(13) . . ?
O16 Mo8 O6 101.08(15) . . ?
O2 Mo8 O6 155.84(13) . . ?
O30 Mo8 O6 88.00(14) . . ?
O5 Mo8 O6 86.59(14) . . ?
O16 Mo8 O24 171.72(15) . . ?
O2 Mo8 O24 83.36(11) . . ?
O30 Mo8 O24 82.48(12) . . ?
O5 Mo8 O24 73.09(11) . . ?
O6 Mo8 O24 72.62(11) . . ?
O34 Mo9 O10 104.31(16) . . ?
O34 Mo9 O6 101.50(15) . . ?
O10 Mo9 O6 92.37(14) . . ?
O34 Mo9 O20 102.31(15) . . ?
O10 Mo9 O20 86.91(14) . . ?
O6 Mo9 O20 155.60(13) . . ?
O34 Mo9 O9 99.19(16) . . ?
O10 Mo9 O9 156.40(13) . . ?
O6 Mo9 O9 84.98(14) . . ?
O20 Mo9 O9 86.02(14) . . ?
O34 Mo9 O24 170.29(15) . . ?
O10 Mo9 O24 84.25(12) . . ?
O6 Mo9 O24 73.19(11) . . ?
O20 Mo9 O24 82.47(11) . . ?
O9 Mo9 O24 72.52(11) . . ?
O40 Mo10 O4 102.96(15) . . ?
O40 Mo10 O32 103.07(17) . . ?
O4 Mo10 O32 86.29(13) . . ?
O40 Mo10 O37 100.37(15) . . ?
O4 Mo10 O37 156.66(13) . . ?
O32 Mo10 O37 88.68(14) . . ?
O40 Mo10 O26 100.27(16) . . ?
O4 Mo10 O26 89.34(14) . . ?
O32 Mo10 O26 156.64(14) . . ?
O37 Mo10 O26 86.30(14) . . ?
O40 Mo10 O25 170.26(14) . . ?
O4 Mo10 O25 83.82(12) . . ?
O32 Mo10 O25 84.15(12) . . ?
O37 Mo10 O25 73.00(11) . . ?
O26 Mo10 O25 72.56(12) . . ?
O28 Mo11 O9 103.13(16) . . ?
O28 Mo11 O32 103.21(16) . . ?
O9 Mo11 O32 91.25(14) . . ?
O28 Mo11 O5 101.02(16) . . ?
O9 Mo11 O5 88.80(14) . . ?
O32 Mo11 O5 155.09(14) . . ?
O28 Mo11 O21 100.92(16) . . ?
O9 Mo11 O21 155.93(14) . . ?
O32 Mo11 O21 84.19(13) . . ?
O5 Mo11 O21 85.68(13) . . ?
O28 Mo11 O24 172.87(14) . . ?
O9 Mo11 O24 73.70(12) . . ?
O32 Mo11 O24 83.38(12) . . ?
O5 Mo11 O24 72.73(11) . . ?
O21 Mo11 O24 82.30(12) . . ?
O33 Mo12 O20 104.22(16) . . ?
O33 Mo12 O37 100.66(16) . . ?
O20 Mo12 O37 90.98(14) . . ?
O33 Mo12 O3 103.09(16) . . ?
O20 Mo12 O3 85.75(14) . . ?
O37 Mo12 O3 156.11(13) . . ?
O33 Mo12 O11 100.20(16) . . ?
O20 Mo12 O11 155.44(13) . . ?
O37 Mo12 O11 86.98(14) . . ?
O3 Mo12 O11 86.30(14) . . ?
O33 Mo12 O25 170.26(13) . . ?
O20 Mo12 O25 83.72(12) . . ?
O37 Mo12 O25 73.23(11) . . ?
O3 Mo12 O25 82.88(11) . . ?
O11 Mo12 O25 72.25(11) . . ?
O8 P1 O25 109.12(17) . . ?
O8 P1 O17 109.29(16) . . ?
O25 P1 O17 109.29(16) . . ?
O8 P1 O24 109.60(16) . . ?
O25 P1 O24 109.63(16) . . ?
O17 P1 O24 109.89(18) . . ?
O1C Na1 O1A 87.43(19) 2_646 . ?
O1C Na1 O4A 171.4(2) 2_646 . ?
O1A Na1 O4A 85.51(16) . . ?
O1C Na1 O2A 84.4(2) 2_646 . ?
O1A Na1 O2A 171.05(17) . . ?
O4A Na1 O2A 102.24(18) . . ?
O1C Na1 O27 91.98(16) 2_646 . ?
O1A Na1 O27 99.50(15) . . ?
O4A Na1 O27 94.01(14) . . ?
O2A Na1 O27 84.57(14) . . ?
O1C Na1 O14 99.26(16) 2_646 4_566 ?
O1A Na1 O14 84.02(14) . 4_566 ?
O4A Na1 O14 75.15(13) . 4_566 ?
O2A Na1 O14 93.56(14) . 4_566 ?
O27 Na1 O14 168.39(14) . 4_566 ?
Mo3 O1 Mo6 152.82(17) . . ?
Mo8 O2 Mo1 150.16(18) . . ?
Mo4 O3 Mo12 152.69(18) . . ?
Mo10 O4 Mo5 150.35(17) . . ?
Mo8 O5 Mo11 125.26(16) . . ?
Mo9 O6 Mo8 125.31(16) . . ?
Mo2 O7 Mo4 125.05(16) . . ?
P1 O8 Mo1 125.24(15) . . ?
P1 O8 Mo3 127.01(16) . . ?
Mo1 O8 Mo3 89.66(9) . . ?
P1 O8 Mo5 125.08(16) . . ?
Mo1 O8 Mo5 89.73(9) . . ?
Mo3 O8 Mo5 88.42(9) . . ?
Mo11 O9 Mo9 124.71(17) . . ?
Mo9 O10 Mo4 151.72(18) . . ?
Mo6 O11 Mo12 125.09(15) . . ?
Mo5 O12 Mo1 125.65(15) . . ?
Mo7 O13 Mo2 125.01(17) . . ?
Mo3 O14 Na1 131.73(17) . 4_565 ?
Mo3 O15 Mo5 125.69(16) . . ?
P1 O17 Mo7 125.27(16) . . ?
P1 O17 Mo2 125.73(16) . . ?
Mo7 O17 Mo2 89.80(10) . . ?
P1 O17 Mo4 125.89(16) . . ?
Mo7 O17 Mo4 90.15(10) . . ?
Mo2 O17 Mo4 88.47(9) . . ?
Mo12 O20 Mo9 151.16(19) . . ?
Mo5 O21 Mo11 151.37(18) . . ?
Mo1 O22 Mo2 151.85(19) . . ?
Mo4 O23 Mo7 124.56(16) . . ?
P1 O24 Mo9 125.33(16) . . ?
P1 O24 Mo11 126.80(16) . . ?
Mo9 O24 Mo11 88.99(10) . . ?
P1 O24 Mo8 126.10(16) . . ?
Mo9 O24 Mo8 88.87(9) . . ?
Mo11 O24 Mo8 88.65(10) . . ?
P1 O25 Mo10 125.54(16) . . ?
P1 O25 Mo12 125.53(15) . . ?
Mo10 O25 Mo12 88.83(9) . . ?
P1 O25 Mo6 126.51(17) . . ?
Mo10 O25 Mo6 89.54(9) . . ?
Mo12 O25 Mo6 89.07(9) . . ?
Mo6 O26 Mo10 125.13(16) . . ?
Mo6 O27 Na1 131.84(19) . . ?
Mo7 O29 Mo3 150.22(18) . . ?
Mo8 O30 Mo2 152.87(18) . . ?
Mo10 O32 Mo11 152.77(19) . . ?
Mo6 O35 Mo7 151.99(18) . . ?
Mo1 O36 Mo3 124.16(15) . . ?
Mo12 O37 Mo10 124.94(16) . . ?
C3B N1B C2B 118.9(5) . . ?
C3B N1B H1BA 120.6 . . ?
C2B N1B H1BA 120.6 . . ?
C1B O2B H2BA 109.5 . . ?
C4B N2B H2B1 109.5 . . ?
C4B N2B H2B2 109.5 . . ?
H2B1 N2B H2B2 109.5 . . ?
C4B N2B H2B3 109.5 . . ?
H2B1 N2B H2B3 109.5 . . ?
H2B2 N2B H2B3 109.5 . . ?
N2B C4B C3B 108.0(4) . . ?
N2B C4B H4B1 110.1 . . ?
C3B C4B H4B1 110.1 . . ?
N2B C4B H4B2 110.1 . . ?
C3B C4B H4B2 110.1 . . ?
H4B1 C4B H4B2 108.4 . . ?
N1B C2B C1B 109.4(5) . . ?
N1B C2B H2B4 109.8 . . ?
C1B C2B H2B4 109.8 . . ?
N1B C2B H2B5 109.8 . . ?
C1B C2B H2B5 109.8 . . ?
H2B4 C2B H2B5 108.2 . . ?
O1B C1B O2B 119.2(6) . . ?
O1B C1B C2B 123.0(5) . . ?
O2B C1B C2B 117.8(5) . . ?
O3B C3B N1B 124.1(5) . . ?
O3B C3B C4B 120.6(5) . . ?
N1B C3B C4B 115.3(5) . . ?
C1C O1C Na1 162.4(5) . 2_656 ?
O1C C1C O2C 123.7(6) . . ?
O1C C1C C2C 124.0(6) . . ?
O2C C1C C2C 112.3(5) . . ?
C3C N1C C2C 120.3(5) . . ?
C3C N1C H1CA 119.8 . . ?
C2C N1C H1CA 119.8 . . ?
C4C N2C H2C1 109.5 . . ?
C4C N2C H2C2 109.5 . . ?
H2C1 N2C H2C2 109.5 . . ?
C4C N2C H2C3 109.5 . . ?
H2C1 N2C H2C3 109.5 . . ?
H2C2 N2C H2C3 109.5 . . ?
N1C C2C C1C 110.7(5) . . ?
N1C C2C H2C4 109.5 . . ?
C1C C2C H2C4 109.5 . . ?
N1C C2C H2C5 109.5 . . ?
C1C C2C H2C5 109.5 . . ?
H2C4 C2C H2C5 108.1 . . ?
O3C C3C N1C 123.7(5) . . ?
O3C C3C C4C 120.7(5) . . ?
N1C C3C C4C 115.6(4) . . ?
N2C C4C C3C 109.4(4) . . ?
N2C C4C H4C1 109.8 . . ?
C3C C4C H4C1 109.8 . . ?
N2C C4C H4C2 109.8 . . ?
C3C C4C H4C2 109.8 . . ?
H4C1 C4C H4C2 108.2 . . ?

loop_
_geom_bond_atom_site_label_1
_geom_bond_atom_site_label_2
_geom_bond_distance
_geom_bond_site_symmetry_2
_geom_bond_publ_flag
Mo1 O19 1.673(3) . ?
Mo1 O22 1.879(3) . ?
Mo1 O36 1.913(3) . ?
Mo1 O2 1.925(3) . ?
Mo1 O12 1.958(3) . ?
Mo1 O8 2.413(3) . ?
Mo2 O39 1.673(3) . ?
Mo2 O7 1.896(3) . ?
Mo2 O30 1.893(3) . ?
Mo2 O13 1.940(3) . ?
Mo2 O22 1.937(3) . ?
Mo2 O17 2.439(3) . ?
Mo3 O14 1.679(3) . ?
Mo3 O15 1.858(3) . ?
Mo3 O1 1.873(3) . ?
Mo3 O36 1.950(3) . ?
Mo3 O29 1.967(3) . ?
Mo3 O8 2.429(3) . ?
Mo4 O38 1.680(3) . ?
Mo4 O23 1.897(3) . ?
Mo4 O3 1.880(3) . ?
Mo4 O10 1.947(3) . ?
Mo4 O7 1.943(3) . ?
Mo4 O17 2.444(3) . ?
Mo5 O18 1.668(3) . ?
Mo5 O21 1.861(3) . ?
Mo5 O12 1.901(3) . ?
Mo5 O4 1.917(3) . ?
Mo5 O15 1.968(3) . ?
Mo5 O8 2.454(3) . ?
Mo6 O27 1.675(3) . ?
Mo6 O11 1.889(3) . ?
Mo6 O35 1.895(3) . ?
Mo6 O26 1.917(3) . ?
Mo6 O1 1.953(3) . ?
Mo6 O25 2.428(3) . ?
Mo7 O31 1.675(4) . ?
Mo7 O29 1.859(3) . ?
Mo7 O35 1.912(3) . ?
Mo7 O13 1.912(3) . ?
Mo7 O23 1.979(3) . ?
Mo7 O17 2.402(3) . ?
Mo8 O16 1.682(3) . ?
Mo8 O2 1.896(3) . ?
Mo8 O30 1.906(3) . ?
Mo8 O5 1.920(3) . ?
Mo8 O6 1.927(3) . ?
Mo8 O24 2.443(3) . ?
Mo9 O34 1.674(3) . ?
Mo9 O10 1.862(3) . ?
Mo9 O6 1.912(3) . ?
Mo9 O20 1.927(3) . ?
Mo9 O9 1.985(3) . ?
Mo9 O24 2.428(3) . ?
Mo10 O40 1.672(3) . ?
Mo10 O4 1.889(3) . ?
Mo10 O32 1.892(3) . ?
Mo10 O37 1.935(3) . ?
Mo10 O26 1.932(3) . ?
Mo10 O25 2.423(3) . ?
Mo11 O28 1.678(4) . ?
Mo11 O9 1.874(3) . ?
Mo11 O32 1.916(3) . ?
Mo11 O5 1.930(3) . ?
Mo11 O21 1.962(3) . ?
Mo11 O24 2.451(3) . ?
Mo12 O33 1.678(3) . ?
Mo12 O20 1.870(3) . ?
Mo12 O37 1.899(3) . ?
Mo12 O3 1.931(3) . ?
Mo12 O11 1.955(3) . ?
Mo12 O25 2.435(3) . ?
P1 O8 1.536(3) . ?
P1 O25 1.535(3) . ?
P1 O17 1.538(3) . ?
P1 O24 1.531(3) . ?
Na1 O1C 2.267(5) 2_646 ?
Na1 O1A 2.337(4) . ?
Na1 O4A 2.345(4) . ?
Na1 O2A 2.417(5) . ?
Na1 O27 2.535(4) . ?
Na1 O14 2.612(4) 4_566 ?
O14 Na1 2.612(4) 4_565 ?
O3B C3B 1.221(6) . ?
N1B C3B 1.338(7) . ?
N1B C2B 1.446(7) . ?
N1B H1BA 0.8600 . ?
O2B C1B 1.319(7) . ?
O2B H2BA 0.8200 . ?
N2B C4B 1.465(7) . ?
N2B H2B1 0.8900 . ?
N2B H2B2 0.8900 . ?
N2B H2B3 0.8900 . ?
C4B C3B 1.516(7) . ?
C4B H4B1 0.9700 . ?
C4B H4B2 0.9700 . ?
C2B C1B 1.494(8) . ?
C2B H2B4 0.9700 . ?
C2B H2B5 0.9700 . ?
C1B O1B 1.210(7) . ?
O3C C3C 1.219(6) . ?
O1C C1C 1.174(7) . ?
O1C Na1 2.267(5) 2_656 ?
O2C C1C 1.316(7) . ?
C1C C2C 1.522(9) . ?
N1C C3C 1.318(7) . ?
N1C C2C 1.446(7) . ?
N1C H1CA 0.8600 . ?
N2C C4C 1.469(7) . ?
N2C H2C1 0.8900 . ?
N2C H2C2 0.8900 . ?
N2C H2C3 0.8900 . ?
C2C H2C4 0.9700 . ?
C2C H2C5 0.9700 . ?
C3C C4C 1.519(7) . ?
C4C H4C1 0.9700 . ?
C4C H4C2 0.9700 . ?
